data_4085448
loop_
_publ_author_name
'Das, Raj K.'
'Barnea, Eyal'
'Andrea, Tamer'
'Kapon, Moshe'
'Fridman, Natalia'
'Botoshansky, Mark'
'Eisen, Moris S.'

_publ_section_title
;
 Group 4 Lanthanide and Actinide Organometallic Inclusion Complexes
;
_journal_issue 4
_journal_name_full Organometallics
_journal_page_first 742
_journal_paper_doi 10.1021/om501103v
_journal_volume 34
_journal_year 2015
_chemical_formula_moiety 'C48 H48 B3 Nd O15'
_chemical_formula_sum 'C48 H48 B3 Nd O15'
_chemical_formula_weight 1041.53
_chemical_name_common 'Moris-121 (Eyal)'
_chemical_name_systematic
; 
 ? 
;
_space_group_IT_number 14
_symmetry_cell_setting monoclinic
_symmetry_space_group_name_Hall '-P 2yn'
_symmetry_space_group_name_H-M 'P 1 21/n 1'
_atom_sites_solution_hydrogens geom
_atom_sites_solution_primary direct
_atom_sites_solution_secondary difmap
_audit_creation_method SHELXL-97
_cell_angle_alpha 90.00
_cell_angle_beta 98.73(2)
_cell_angle_gamma 90.00
_cell_formula_units_Z 4
_cell_length_a 12.727(2)
_cell_length_b 23.121(5)
_cell_length_c 15.743(3)
_cell_measurement_reflns_used 54309
_cell_measurement_temperature 240(2)
_cell_measurement_theta_max 25.35
_cell_measurement_theta_min 1.31
_cell_volume 4578.9(15)
_computing_cell_refinement 'DENZO SMN (Otwinowski & Minor 1997)'
_computing_data_collection 'Collect (Nonius, 2001)'
_computing_data_reduction 'DENZO SMN (Otwinowski & Minor 1997)'
_computing_molecular_graphics 'Mercury 2.4'
_computing_structure_refinement 'SHELXL-97 (Sheldrick, 1997)'
_computing_structure_solution 'SHELXS-97 (Sheldrick, 1997)'
_diffrn_ambient_temperature 240(2)
_diffrn_detector_area_resol_mean 95
_diffrn_measured_fraction_theta_full 0.969
_diffrn_measured_fraction_theta_max 0.969
_diffrn_measurement_device_type 'Nonius KappaCCD'
_diffrn_measurement_method 'phi- and omega-scans'
_diffrn_radiation_monochromator graphite
_diffrn_radiation_source 'fine-focus sealed tube'
_diffrn_radiation_type MoK\a
_diffrn_radiation_wavelength 0.71073
_diffrn_reflns_av_R_equivalents 0.0807
_diffrn_reflns_av_sigmaI/netI 0.0670
_diffrn_reflns_limit_h_max 15
_diffrn_reflns_limit_h_min -15
_diffrn_reflns_limit_k_max 27
_diffrn_reflns_limit_k_min -27
_diffrn_reflns_limit_l_max 18
_diffrn_reflns_limit_l_min -18
_diffrn_reflns_number 34521
_diffrn_reflns_theta_full 25.35
_diffrn_reflns_theta_max 25.35
_diffrn_reflns_theta_min 1.58
_diffrn_standards_decay_% none
_diffrn_standards_interval_count none
_diffrn_standards_interval_time none
_diffrn_standards_number none
_exptl_absorpt_coefficient_mu 1.205
_exptl_absorpt_correction_T_max 0.9312
_exptl_absorpt_correction_T_min 0.6779
_exptl_absorpt_correction_type multi-scan
_exptl_absorpt_process_details
;
'HKL Denzo and Scalepack (Otwinowski & Minor 1997)' 
;
_exptl_crystal_colour colorless
_exptl_crystal_density_diffrn 1.511
_exptl_crystal_density_method 'not measured'
_exptl_crystal_description plate
_exptl_crystal_F_000 2124
_exptl_crystal_size_max 0.35
_exptl_crystal_size_mid 0.24
_exptl_crystal_size_min 0.06
_refine_diff_density_max 0.862
_refine_diff_density_min -0.670
_refine_diff_density_rms 0.107
_refine_ls_extinction_coef 0.0066(5)
_refine_ls_extinction_expression Fc^*^=kFc[1+0.001xFc^2^\l^3^/sin(2\q)]^-1/4^
_refine_ls_extinction_method SHELXL
_refine_ls_goodness_of_fit_ref 1.047
_refine_ls_hydrogen_treatment mixed
_refine_ls_matrix_type full
_refine_ls_number_parameters 605
_refine_ls_number_reflns 8124
_refine_ls_number_restraints 3
_refine_ls_restrained_S_all 1.048
_refine_ls_R_factor_all 0.0934
_refine_ls_R_factor_gt 0.0517
_refine_ls_shift/su_max 0.001
_refine_ls_shift/su_mean 0.000
_refine_ls_structure_factor_coef Fsqd
_refine_ls_weighting_details 'calc w=1/[\s^2^(Fo^2^)+(0.0812P)^2^+0.0000P] where P=(Fo^2^+2Fc^2^)/3'
_refine_ls_weighting_scheme calc
_refine_ls_wR_factor_gt 0.1258
_refine_ls_wR_factor_ref 0.1409
_reflns_number_gt 5348
_reflns_number_total 8124
_reflns_threshold_expression >2sigma(I)
_cod_data_source_file om501103v_si_002.cif
_cod_data_source_block moris121
_cod_depositor_comments
;
The following automatic conversions were performed:

'_symmetry_cell_setting' value 'Monoclinic' changed to 'monoclinic'
according to
/usr/data/users/saulius/crontab/automatic-downloads/rss-feeds/ACS/lib/dictionaries/cif_core.dic
dictionary named 'cif_core.dic' version 2.4.2 from 2011-04-26.

Automatic conversion script
Id: cif_fix_values 3008 2015-01-20 13:52:24Z robertas 

 Adding full bibliography for 4085446--4085451.cif.
;
_cod_original_sg_symbol_H-M 'P 21/n'
_cod_database_code 4085448

loop_
_symmetry_equiv_pos_as_xyz
'x, y, z'
'-x+1/2, y+1/2, -z+1/2'
'-x, -y, -z'
'x-1/2, -y-1/2, z-1/2'

loop_
_atom_site_label
_atom_site_type_symbol
_atom_site_fract_x
_atom_site_fract_y
_atom_site_fract_z
_atom_site_U_iso_or_equiv
_atom_site_adp_type
_atom_site_occupancy
_atom_site_symmetry_multiplicity
_atom_site_calc_flag
_atom_site_refinement_flags
Nd1 Nd 0.23996(2) 0.204450(12) 0.616187(18) 0.04464(15) Uani 1 1 d .
C1 C 0.1602(4) 0.4172(2) 0.4873(3) 0.0479(14) Uani 1 1 d .
C2 C 0.1821(5) 0.4736(2) 0.4689(4) 0.0557(15) Uani 1 1 d .
H2 H 0.2455 0.4912 0.4926 0.067 Uiso 1 1 calc R
C3 C 0.1046(6) 0.5032(3) 0.4130(5) 0.0709(19) Uani 1 1 d .
H3 H 0.1165 0.5413 0.3982 0.085 Uiso 1 1 calc R
C4 C 0.0124(6) 0.4770(3) 0.3801(5) 0.075(2) Uani 1 1 d .
H4 H -0.0385 0.4981 0.3444 0.090 Uiso 1 1 calc R
C5 C -0.0091(5) 0.4193(3) 0.3978(4) 0.0639(17) Uani 1 1 d .
H5 H -0.0723 0.4013 0.3742 0.077 Uiso 1 1 calc R
C6 C 0.0681(5) 0.3907(2) 0.4521(4) 0.0515(14) Uani 1 1 d .
C7 C 0.1076(5) 0.3161(3) 0.6847(4) 0.0509(14) Uani 1 1 d .
C8 C 0.0568(5) 0.3691(3) 0.6872(4) 0.0620(17) Uani 1 1 d .
H8 H 0.0543 0.3949 0.6416 0.074 Uiso 1 1 calc R
C9 C 0.0105(6) 0.3830(3) 0.7577(5) 0.083(2) Uani 1 1 d .
H9 H -0.0240 0.4183 0.7596 0.099 Uiso 1 1 calc R
C10 C 0.0147(6) 0.3455(3) 0.8249(5) 0.086(2) Uani 1 1 d .
H10 H -0.0165 0.3558 0.8725 0.103 Uiso 1 1 calc R
C11 C 0.0653(6) 0.2914(3) 0.8239(4) 0.0677(18) Uani 1 1 d .
H11 H 0.0678 0.2660 0.8700 0.081 Uiso 1 1 calc R
C12 C 0.1101(5) 0.2772(2) 0.7546(4) 0.0513(14) Uani 1 1 d .
C13 C 0.0883(5) 0.1349(3) 0.8998(4) 0.0607(16) Uani 1 1 d .
C14 C 0.0208(6) 0.1091(3) 0.9474(5) 0.082(2) Uani 1 1 d .
H14 H -0.0481 0.0993 0.9231 0.099 Uiso 1 1 calc R
C15 C 0.0581(9) 0.0979(4) 1.0334(5) 0.104(3) Uani 1 1 d .
H15 H 0.0140 0.0796 1.0671 0.125 Uiso 1 1 calc R
C16 C 0.1583(9) 0.1134(4) 1.0689(5) 0.099(3) Uani 1 1 d .
H16 H 0.1813 0.1054 1.1266 0.119 Uiso 1 1 calc R
C17 C 0.2278(6) 0.1409(3) 1.0212(4) 0.075(2) Uani 1 1 d .
H17 H 0.2961 0.1514 1.0460 0.090 Uiso 1 1 calc R
C18 C 0.1909(6) 0.1516(3) 0.9364(4) 0.0618(17) Uani 1 1 d .
C19 C 0.2245(4) 0.0779(2) 0.7164(4) 0.0466(13) Uani 1 1 d .
C20 C 0.2231(5) 0.0373(3) 0.7818(4) 0.0550(15) Uani 1 1 d .
H20 H 0.2152 0.0491 0.8370 0.066 Uiso 1 1 calc R
C21 C 0.2336(5) -0.0209(3) 0.7631(4) 0.0615(17) Uani 1 1 d .
H21 H 0.2326 -0.0482 0.8062 0.074 Uiso 1 1 calc R
C22 C 0.2456(5) -0.0386(3) 0.6819(5) 0.0673(18) Uani 1 1 d .
H22 H 0.2539 -0.0777 0.6710 0.081 Uiso 1 1 calc R
C23 C 0.2455(5) 0.0013(3) 0.6156(4) 0.0570(15) Uani 1 1 d .
H23 H 0.2529 -0.0108 0.5604 0.068 Uiso 1 1 calc R
C24 C 0.2339(4) 0.0598(2) 0.6340(4) 0.0464(14) Uani 1 1 d .
C25 C 0.1426(6) 0.0412(3) 0.3807(4) 0.0698(19) Uani 1 1 d .
C26 C 0.0694(8) 0.0105(3) 0.3246(5) 0.094(3) Uani 1 1 d .
H26 H -0.0033 0.0120 0.3262 0.113 Uiso 1 1 calc R
C27 C 0.1134(12) -0.0231(4) 0.2650(6) 0.130(5) Uani 1 1 d .
H27 H 0.0676 -0.0450 0.2260 0.156 Uiso 1 1 calc R
C28 C 0.2183(11) -0.0256(4) 0.2609(6) 0.127(5) Uani 1 1 d .
H28 H 0.2418 -0.0480 0.2184 0.152 Uiso 1 1 calc R
C29 C 0.2943(9) 0.0052(3) 0.3204(5) 0.110(3) Uani 1 1 d .
H29 H 0.3672 0.0035 0.3195 0.132 Uiso 1 1 calc R
C30 C 0.2498(7) 0.0378(3) 0.3794(4) 0.069(2) Uani 1 1 d .
C31 C 0.2381(4) 0.2620(3) 0.4203(3) 0.0486(14) Uani 1 1 d .
C32 C 0.2499(5) 0.3025(3) 0.3575(4) 0.0615(17) Uani 1 1 d .
H32 H 0.2495 0.3419 0.3695 0.074 Uiso 1 1 calc R
C33 C 0.2623(7) 0.2829(3) 0.2772(4) 0.078(2) Uani 1 1 d .
H33 H 0.2726 0.3095 0.2348 0.094 Uiso 1 1 calc R
C34 C 0.2598(7) 0.2251(3) 0.2581(4) 0.087(2) Uani 1 1 d .
H34 H 0.2659 0.2130 0.2027 0.105 Uiso 1 1 calc R
C35 C 0.2483(6) 0.1845(3) 0.3207(4) 0.0688(19) Uani 1 1 d .
H35 H 0.2479 0.1452 0.3079 0.083 Uiso 1 1 calc R
C36 C 0.2375(5) 0.2029(3) 0.4019(3) 0.0543(15) Uani 1 1 d .
C37 C -0.0424(6) 0.2216(4) 0.5514(8) 0.129(4) Uani 1 1 d .
H37A H -0.0298 0.2417 0.4998 0.155 Uiso 1 1 calc R
H37B H -0.0443 0.2500 0.5964 0.155 Uiso 1 1 calc R
C38 C -0.1459(6) 0.1900(3) 0.5347(6) 0.089(2) Uani 1 1 d .
H38A H -0.1935 0.2030 0.5733 0.106 Uiso 1 1 calc R
H38B H -0.1800 0.1957 0.4759 0.106 Uiso 1 1 calc R
C39 C -0.1174(6) 0.1285(3) 0.5504(6) 0.099(3) Uani 1 1 d .
H39A H -0.1658 0.1104 0.5844 0.119 Uiso 1 1 calc R
H39B H -0.1214 0.1079 0.4964 0.119 Uiso 1 1 calc R
C40 C -0.0098(5) 0.1273(3) 0.5964(5) 0.076(2) Uani 1 1 d .
H40A H 0.0286 0.0945 0.5781 0.091 Uiso 1 1 calc R
H40B H -0.0105 0.1242 0.6578 0.091 Uiso 1 1 calc R
C41 C 0.4180(14) 0.2596(9) 0.7897(7) 0.298(15) Uani 1 1 d .
H41A H 0.4765 0.2324 0.7930 0.357 Uiso 1 1 calc R
H41B H 0.3659 0.2442 0.8227 0.357 Uiso 1 1 calc R
C42 C 0.4550(16) 0.3131(12) 0.8231(10) 0.283(15) Uani 1 1 d .
H42A H 0.5228 0.3086 0.8599 0.339 Uiso 1 1 calc R
H42B H 0.4047 0.3300 0.8564 0.339 Uiso 1 1 calc R
C43 C 0.4663(11) 0.3485(5) 0.7517(13) 0.199(9) Uani 1 1 d .
H43A H 0.4303 0.3853 0.7546 0.239 Uiso 1 1 calc R
H43B H 0.5405 0.3555 0.7476 0.239 Uiso 1 1 calc R
C44 C 0.4188(14) 0.3159(6) 0.6850(10) 0.279(13) Uani 1 1 d .
H44A H 0.3652 0.3393 0.6506 0.335 Uiso 1 1 calc R
H44B H 0.4718 0.3060 0.6492 0.335 Uiso 1 1 calc R
C45 C 0.4836(10) 0.1402(7) 0.6529(17) 0.42(2) Uani 1 1 d D
H45A H 0.4364 0.1111 0.6703 0.504 Uiso 1 1 calc R
H45B H 0.5164 0.1599 0.7046 0.504 Uiso 1 1 calc R
C46 C 0.5611(18) 0.1127(9) 0.619(2) 0.56(4) Uani 1 1 d D
H46A H 0.5351 0.0799 0.5837 0.668 Uiso 1 1 calc R
H46B H 0.6200 0.1011 0.6624 0.668 Uiso 1 1 calc R
C47 C 0.5865(12) 0.1643(13) 0.5676(11) 0.46(3) Uani 1 1 d D
H47A H 0.6383 0.1895 0.6005 0.554 Uiso 1 1 calc R
H47B H 0.6117 0.1528 0.5149 0.554 Uiso 1 1 calc R
C48 C 0.4872(10) 0.1895(12) 0.5516(10) 0.47(3) Uani 1 1 d D
H48A H 0.4964 0.2312 0.5501 0.569 Uiso 1 1 calc R
H48B H 0.4533 0.1776 0.4950 0.569 Uiso 1 1 calc R
O1 O 0.2291(3) 0.27611(16) 0.5041(2) 0.0492(9) Uani 1 1 d .
O2 O 0.1568(3) 0.29777(15) 0.6184(2) 0.0506(9) Uani 1 1 d .
O3 O 0.0661(3) 0.33453(16) 0.4799(3) 0.0558(10) Uani 1 1 d .
O4 O 0.2237(3) 0.37981(15) 0.5417(2) 0.0508(10) Uani 1 1 d .
O5 O 0.1624(3) 0.22601(17) 0.7439(2) 0.0566(10) Uani 1 1 d .
O6 O 0.2190(3) 0.13641(15) 0.7283(2) 0.0504(10) Uani 1 1 d .
O7 O 0.0710(3) 0.14831(18) 0.8136(3) 0.0604(11) Uani 1 1 d .
O8 O 0.2431(3) 0.17527(19) 0.8754(2) 0.0575(11) Uani 1 1 d .
O9 O 0.2381(3) 0.10348(15) 0.5749(2) 0.0488(9) Uani 1 1 d .
O10 O 0.2274(3) 0.16770(16) 0.4704(2) 0.0570(11) Uani 1 1 d .
O11 O 0.1224(3) 0.07893(18) 0.4417(3) 0.0646(11) Uani 1 1 d .
O12 O 0.3050(3) 0.07311(17) 0.4417(3) 0.0609(11) Uani 1 1 d .
O13 O 0.0405(3) 0.18125(18) 0.5766(3) 0.0592(11) Uani 1 1 d .
O14 O 0.3729(4) 0.2670(2) 0.7062(3) 0.0723(13) Uani 1 1 d .
O15 O 0.4252(4) 0.1781(3) 0.6048(4) 0.103(2) Uani 1 1 d D
B1 B 0.1648(6) 0.3249(3) 0.5335(4) 0.0530(17) Uani 1 1 d .
B2 B 0.1708(6) 0.1718(3) 0.7950(4) 0.0548(17) Uani 1 1 d .
B3 B 0.2242(6) 0.1027(3) 0.4794(4) 0.0507(16) Uani 1 1 d .

loop_
_atom_site_aniso_label
_atom_site_aniso_U_11
_atom_site_aniso_U_22
_atom_site_aniso_U_33
_atom_site_aniso_U_23
_atom_site_aniso_U_13
_atom_site_aniso_U_12
Nd1 0.0580(2) 0.0347(2) 0.0414(2) 0.00199(14) 0.00781(13) 0.00095(14)
C1 0.060(3) 0.040(3) 0.043(3) 0.007(3) 0.003(3) 0.004(3)
C2 0.067(4) 0.037(3) 0.063(4) 0.002(3) 0.009(3) -0.006(3)
C3 0.088(5) 0.040(4) 0.087(5) 0.016(3) 0.022(4) 0.006(3)
C4 0.069(4) 0.060(5) 0.092(5) 0.027(4) 0.001(4) 0.014(4)
C5 0.060(4) 0.047(4) 0.084(5) 0.013(3) 0.007(3) 0.005(3)
C6 0.059(4) 0.041(3) 0.054(3) 0.007(3) 0.009(3) 0.002(3)
C7 0.059(3) 0.043(3) 0.050(3) -0.005(3) 0.004(3) 0.000(3)
C8 0.079(4) 0.049(4) 0.060(4) 0.003(3) 0.019(3) 0.009(3)
C9 0.111(6) 0.056(4) 0.090(5) -0.001(4) 0.040(5) 0.018(4)
C10 0.116(6) 0.075(5) 0.078(5) -0.006(4) 0.050(5) 0.014(4)
C11 0.093(5) 0.052(4) 0.064(4) 0.001(3) 0.030(4) 0.004(3)
C12 0.068(4) 0.035(3) 0.053(4) -0.001(3) 0.019(3) 0.004(3)
C13 0.079(4) 0.053(4) 0.054(4) 0.005(3) 0.022(3) -0.001(3)
C14 0.104(6) 0.083(5) 0.066(5) 0.003(4) 0.033(4) -0.016(4)
C15 0.156(9) 0.096(7) 0.070(6) -0.001(5) 0.053(6) -0.025(6)
C16 0.174(9) 0.083(6) 0.045(4) 0.013(4) 0.032(5) 0.002(6)
C17 0.110(6) 0.063(5) 0.051(4) -0.008(3) 0.008(4) 0.011(4)
C18 0.095(5) 0.045(4) 0.048(3) 0.005(3) 0.016(4) 0.003(3)
C19 0.044(3) 0.036(3) 0.057(4) 0.006(3) 0.001(3) 0.001(2)
C20 0.062(4) 0.047(4) 0.053(3) 0.005(3) 0.002(3) 0.001(3)
C21 0.077(4) 0.042(4) 0.062(4) 0.013(3) -0.004(3) -0.003(3)
C22 0.087(5) 0.029(3) 0.081(5) 0.004(3) -0.002(4) 0.005(3)
C23 0.070(4) 0.042(4) 0.057(4) -0.003(3) 0.003(3) -0.001(3)
C24 0.048(3) 0.034(3) 0.055(4) 0.006(3) 0.001(3) 0.002(2)
C25 0.096(5) 0.045(4) 0.062(4) 0.011(3) -0.010(4) -0.015(4)
C26 0.143(7) 0.060(5) 0.069(5) 0.013(4) -0.022(5) -0.031(5)
C27 0.252(15) 0.083(7) 0.051(5) 0.003(5) 0.012(8) -0.057(9)
C28 0.257(15) 0.075(6) 0.066(6) -0.029(5) 0.078(9) -0.044(8)
C29 0.201(10) 0.061(5) 0.087(6) -0.028(5) 0.080(6) -0.040(6)
C30 0.123(6) 0.040(4) 0.045(4) -0.007(3) 0.018(4) -0.016(4)
C31 0.057(3) 0.049(4) 0.038(3) 0.006(3) 0.003(3) 0.001(3)
C32 0.090(5) 0.042(4) 0.055(4) 0.010(3) 0.018(3) 0.001(3)
C33 0.122(6) 0.067(5) 0.049(4) 0.018(3) 0.025(4) 0.007(4)
C34 0.156(8) 0.065(5) 0.043(4) 0.004(3) 0.023(4) 0.002(5)
C35 0.115(6) 0.042(4) 0.049(4) -0.007(3) 0.012(4) -0.001(4)
C36 0.077(4) 0.049(4) 0.035(3) 0.003(3) 0.004(3) 0.001(3)
C37 0.080(6) 0.077(6) 0.204(11) 0.047(6) -0.061(7) -0.012(4)
C38 0.071(5) 0.081(6) 0.107(6) 0.025(5) -0.007(4) -0.004(4)
C39 0.078(5) 0.074(6) 0.136(8) 0.015(5) -0.011(5) -0.010(4)
C40 0.056(4) 0.059(4) 0.113(6) 0.022(4) 0.010(4) -0.010(3)
C41 0.33(2) 0.45(3) 0.076(8) 0.063(12) -0.073(11) -0.30(2)
C42 0.173(15) 0.56(4) 0.119(12) -0.159(19) 0.032(11) -0.10(2)
C43 0.115(9) 0.094(9) 0.37(3) -0.124(13) -0.014(14) -0.001(7)
C44 0.33(2) 0.156(11) 0.274(18) 0.131(12) -0.217(17) -0.175(14)
C45 0.069(8) 0.172(15) 0.99(7) 0.27(3) -0.012(19) 0.009(8)
C46 0.24(3) 0.29(3) 1.03(10) -0.31(4) -0.25(4) 0.20(2)
C47 0.071(9) 1.16(8) 0.145(14) -0.15(3) 0.004(9) 0.14(2)
C48 0.071(9) 1.16(9) 0.200(17) -0.34(3) 0.058(11) -0.12(2)
O1 0.075(3) 0.036(2) 0.037(2) 0.0057(16) 0.0076(18) 0.0056(18)
O2 0.073(3) 0.031(2) 0.050(2) 0.0056(18) 0.017(2) 0.0068(17)
O3 0.063(2) 0.036(2) 0.064(3) 0.0082(19) -0.004(2) -0.0039(18)
O4 0.061(2) 0.033(2) 0.056(2) 0.0049(18) 0.0014(19) -0.0020(17)
O5 0.086(3) 0.039(2) 0.048(2) 0.0042(18) 0.022(2) 0.009(2)
O6 0.074(3) 0.033(2) 0.045(2) 0.0079(17) 0.0137(19) 0.0033(18)
O7 0.071(3) 0.062(3) 0.051(2) 0.005(2) 0.019(2) -0.004(2)
O8 0.071(3) 0.055(3) 0.045(2) 0.0045(19) 0.006(2) -0.006(2)
O9 0.074(3) 0.030(2) 0.043(2) 0.0002(17) 0.0093(18) 0.0045(17)
O10 0.093(3) 0.036(2) 0.041(2) -0.0023(18) 0.008(2) -0.004(2)
O11 0.069(3) 0.048(3) 0.072(3) -0.007(2) -0.007(2) -0.004(2)
O12 0.072(3) 0.049(3) 0.063(3) -0.010(2) 0.018(2) -0.004(2)
O13 0.057(2) 0.054(3) 0.068(3) 0.006(2) 0.014(2) -0.004(2)
O14 0.083(3) 0.068(3) 0.063(3) -0.013(2) 0.001(2) -0.026(2)
O15 0.052(3) 0.102(4) 0.159(6) -0.039(4) 0.026(3) 0.001(3)
B1 0.063(4) 0.041(4) 0.052(4) -0.007(3) 0.001(3) 0.001(3)
B2 0.067(4) 0.056(5) 0.043(4) 0.001(3) 0.013(3) 0.001(3)
B3 0.066(4) 0.033(4) 0.052(4) -0.004(3) 0.006(3) -0.001(3)

loop_
_atom_type_symbol
_atom_type_description
_atom_type_scat_dispersion_real
_atom_type_scat_dispersion_imag
_atom_type_scat_source
Nd Nd -0.1943 3.0179 'International Tables Vol C Tables 4.2.6.8 and 6.1.1.4'
C C 0.0033 0.0016 'International Tables Vol C Tables 4.2.6.8 and 6.1.1.4'
O O 0.0106 0.0060 'International Tables Vol C Tables 4.2.6.8 and 6.1.1.4'
B B 0.0013 0.0007 'International Tables Vol C Tables 4.2.6.8 and 6.1.1.4'
H H 0.0000 0.0000 'International Tables Vol C Tables 4.2.6.8 and 6.1.1.4'

loop_
_geom_angle_atom_site_label_1
_geom_angle_atom_site_label_2
_geom_angle_atom_site_label_3
_geom_angle
O2 Nd1 O6 118.50(13)
O2 Nd1 O1 54.37(13)
O6 Nd1 O1 170.16(13)
O2 Nd1 O9 151.86(13)
O6 Nd1 O9 64.50(12)
O1 Nd1 O9 117.98(12)
O2 Nd1 O5 64.40(13)
O6 Nd1 O5 54.68(12)
O1 Nd1 O5 118.77(13)
O9 Nd1 O5 115.61(13)
O2 Nd1 O10 111.17(13)
O6 Nd1 O10 117.70(12)
O1 Nd1 O10 63.91(12)
O9 Nd1 O10 54.07(12)
O5 Nd1 O10 151.55(15)
O2 Nd1 O15 130.52(17)
O6 Nd1 O15 96.05(19)
O1 Nd1 O15 93.8(2)
O9 Nd1 O15 73.32(16)
O5 Nd1 O15 128.71(19)
O10 Nd1 O15 76.80(18)
O2 Nd1 O14 74.56(15)
O6 Nd1 O14 95.96(14)
O1 Nd1 O14 88.60(14)
O9 Nd1 O14 133.53(15)
O5 Nd1 O14 74.72(15)
O10 Nd1 O14 132.87(15)
O15 Nd1 O14 67.16(17)
O2 Nd1 O13 76.75(13)
O6 Nd1 O13 80.00(13)
O1 Nd1 O13 91.23(13)
O9 Nd1 O13 76.44(13)
O5 Nd1 O13 74.49(14)
O10 Nd1 O13 77.16(14)
O15 Nd1 O13 148.00(17)
O14 Nd1 O13 144.64(15)
C6 C1 C2 122.1(5)
C6 C1 O4 110.8(5)
C2 C1 O4 127.1(5)
C1 C2 C3 116.8(6)
C1 C2 H2 121.6
C3 C2 H2 121.6
C4 C3 C2 120.7(6)
C4 C3 H3 119.7
C2 C3 H3 119.7
C3 C4 C5 122.4(6)
C3 C4 H4 118.8
C5 C4 H4 118.8
C6 C5 C4 116.1(6)
C6 C5 H5 121.9
C4 C5 H5 121.9
C1 C6 C5 121.8(6)
C1 C6 O3 110.6(5)
C5 C6 O3 127.6(5)
O2 C7 C8 124.4(6)
O2 C7 C12 116.0(5)
C8 C7 C12 119.6(6)
C9 C8 C7 119.3(6)
C9 C8 H8 120.4
C7 C8 H8 120.4
C10 C9 C8 120.5(7)
C10 C9 H9 119.7
C8 C9 H9 119.7
C9 C10 C11 121.4(7)
C9 C10 H10 119.3
C11 C10 H10 119.3
C12 C11 C10 118.5(6)
C12 C11 H11 120.8
C10 C11 H11 120.8
C11 C12 O5 125.4(6)
C11 C12 C7 120.9(6)
O5 C12 C7 113.8(5)
C14 C13 O7 128.4(7)
C14 C13 C18 121.5(6)
O7 C13 C18 110.1(5)
C13 C14 C15 117.9(8)
C13 C14 H14 121.1
C15 C14 H14 121.1
C16 C15 C14 120.7(8)
C16 C15 H15 119.7
C14 C15 H15 119.7
C15 C16 C17 122.0(7)
C15 C16 H16 119.0
C17 C16 H16 119.0
C18 C17 C16 117.1(8)
C18 C17 H17 121.5
C16 C17 H17 121.5
O8 C18 C17 128.9(7)
O8 C18 C13 110.2(5)
C17 C18 C13 120.8(7)
O6 C19 C24 116.0(5)
O6 C19 C20 123.9(5)
C24 C19 C20 120.1(5)
C21 C20 C19 118.9(6)
C21 C20 H20 120.5
C19 C20 H20 120.5
C22 C21 C20 121.0(6)
C22 C21 H21 119.5
C20 C21 H21 119.5
C21 C22 C23 120.8(6)
C21 C22 H22 119.6
C23 C22 H22 119.6
C22 C23 C24 118.3(6)
C22 C23 H23 120.9
C24 C23 H23 120.9
O9 C24 C19 115.4(5)
O9 C24 C23 123.5(5)
C19 C24 C23 120.9(5)
O11 C25 C30 110.2(5)
O11 C25 C26 127.2(8)
C30 C25 C26 122.5(8)
C25 C26 C27 114.5(10)
C25 C26 H26 122.7
C27 C26 H26 122.7
C28 C27 C26 123.8(10)
C28 C27 H27 118.1
C26 C27 H27 118.1
C27 C28 C29 121.6(10)
C27 C28 H28 119.2
C29 C28 H28 119.2
C30 C29 C28 113.9(10)
C30 C29 H29 123.0
C28 C29 H29 123.0
C25 C30 C29 123.6(7)
C25 C30 O12 110.8(6)
C29 C30 O12 125.5(8)
O1 C31 C32 123.7(6)
O1 C31 C36 115.6(5)
C32 C31 C36 120.7(6)
C33 C32 C31 118.2(6)
C33 C32 H32 120.9
C31 C32 H32 120.9
C34 C33 C32 121.5(6)
C34 C33 H33 119.3
C32 C33 H33 119.3
C33 C34 C35 120.5(7)
C33 C34 H34 119.7
C35 C34 H34 119.7
C36 C35 C34 119.1(6)
C36 C35 H35 120.4
C34 C35 H35 120.4
O10 C36 C35 125.5(6)
O10 C36 C31 114.5(5)
C35 C36 C31 119.9(6)
O13 C37 C38 108.9(6)
O13 C37 H37A 109.9
C38 C37 H37A 109.9
O13 C37 H37B 109.9
C38 C37 H37B 109.9
H37A C37 H37B 108.3
C39 C38 C37 104.7(6)
C39 C38 H38A 110.8
C37 C38 H38A 110.8
C39 C38 H38B 110.8
C37 C38 H38B 110.8
H38A C38 H38B 108.9
C40 C39 C38 106.9(6)
C40 C39 H39A 110.3
C38 C39 H39A 110.3
C40 C39 H39B 110.3
C38 C39 H39B 110.3
H39A C39 H39B 108.6
C39 C40 O13 106.8(6)
C39 C40 H40A 110.4
O13 C40 H40A 110.4
C39 C40 H40B 110.4
O13 C40 H40B 110.4
H40A C40 H40B 108.6
O14 C41 C42 108.6(16)
O14 C41 H41A 110.0
C42 C41 H41A 110.0
O14 C41 H41B 110.0
C42 C41 H41B 110.0
H41A C41 H41B 108.3
C41 C42 C43 106.4(12)
C41 C42 H42A 110.4
C43 C42 H42A 110.4
C41 C42 H42B 110.4
C43 C42 H42B 110.4
H42A C42 H42B 108.6
C44 C43 C42 101.8(13)
C44 C43 H43A 111.4
C42 C43 H43A 111.4
C44 C43 H43B 111.4
C42 C43 H43B 111.4
H43A C43 H43B 109.3
O14 C44 C43 115.9(14)
O14 C44 H44A 108.3
C43 C44 H44A 108.3
O14 C44 H44B 108.3
C43 C44 H44B 108.3
H44A C44 H44B 107.4
O15 C45 C46 118(2)
O15 C45 C48 39.3(8)
C46 C45 C48 81.2(15)
O15 C45 H45A 107.7
C46 C45 H45A 107.7
C48 C45 H45A 136.3
O15 C45 H45B 107.7
C46 C45 H45B 107.7
C48 C45 H45B 110.4
H45A C45 H45B 107.1
C45 C46 C47 93.9(14)
C45 C46 H46A 112.9
C47 C46 H46A 112.9
C45 C46 H46B 112.9
C47 C46 H46B 112.9
H46A C46 H46B 110.4
C48 C47 C46 99.7(17)
C48 C47 H47A 111.8
C46 C47 H47A 111.8
C48 C47 H47B 111.8
C46 C47 H47B 111.8
H47A C47 H47B 109.6
O15 C48 C47 115.9(19)
O15 C48 C45 41.1(9)
C47 C48 C45 74.9(14)
O15 C48 H48A 108.3
C47 C48 H48A 108.3
C45 C48 H48A 127.8
O15 C48 H48B 108.3
C47 C48 H48B 108.3
C45 C48 H48B 121.2
H48A C48 H48B 107.4
C31 O1 B1 126.7(4)
C31 O1 Nd1 122.3(3)
B1 O1 Nd1 105.2(3)
C7 O2 B1 131.0(4)
C7 O2 Nd1 122.9(3)
B1 O2 Nd1 105.9(3)
C6 O3 B1 106.4(4)
C1 O4 B1 104.0(4)
C12 O5 B2 130.9(5)
C12 O5 Nd1 122.9(3)
B2 O5 Nd1 105.7(3)
C19 O6 B2 131.0(5)
C19 O6 Nd1 122.1(3)
B2 O6 Nd1 104.7(3)
C13 O7 B2 105.6(5)
C18 O8 B2 106.2(5)
C24 O9 B3 131.5(4)
C24 O9 Nd1 121.6(3)
B3 O9 Nd1 106.2(3)
C36 O10 B3 132.1(5)
C36 O10 Nd1 122.3(3)
B3 O10 Nd1 104.9(3)
C25 O11 B3 106.3(5)
C30 O12 B3 104.8(5)
C37 O13 C40 106.9(5)
C37 O13 Nd1 126.4(4)
C40 O13 Nd1 125.1(3)
C44 O14 C41 102.1(8)
C44 O14 Nd1 129.3(6)
C41 O14 Nd1 128.6(7)
C48 O15 C45 99.6(15)
C48 O15 Nd1 134.1(11)
C45 O15 Nd1 125.9(9)
O3 B1 O4 108.0(5)
O3 B1 O2 115.1(5)
O4 B1 O2 112.7(5)
O3 B1 O1 114.1(5)
O4 B1 O1 112.3(5)
O2 B1 O1 94.3(4)
O8 B2 O7 107.6(5)
O8 B2 O5 114.2(5)
O7 B2 O5 115.6(5)
O8 B2 O6 111.2(5)
O7 B2 O6 113.1(5)
O5 B2 O6 94.8(4)
O12 B3 O11 107.6(5)
O12 B3 O9 116.2(5)
O11 B3 O9 112.4(5)
O12 B3 O10 113.8(5)
O11 B3 O10 111.9(5)
O9 B3 O10 94.7(4)

loop_
_geom_bond_atom_site_label_1
_geom_bond_atom_site_label_2
_geom_bond_distance
Nd1 O2 2.406(3)
Nd1 O6 2.409(3)
Nd1 O1 2.410(4)
Nd1 O9 2.422(3)
Nd1 O5 2.423(4)
Nd1 O10 2.430(4)
Nd1 O15 2.468(5)
Nd1 O14 2.497(4)
Nd1 O13 2.577(4)
C1 C6 1.364(8)
C1 C2 1.372(8)
C1 O4 1.388(6)
C2 C3 1.398(9)
C2 H2 0.9300
C3 C4 1.351(9)
C3 H3 0.9300
C4 C5 1.400(9)
C4 H4 0.9300
C5 C6 1.370(8)
C5 H5 0.9300
C6 O3 1.372(6)
C7 O2 1.364(7)
C7 C8 1.389(8)
C7 C12 1.418(8)
C8 C9 1.371(9)
C8 H8 0.9300
C9 C10 1.365(10)
C9 H9 0.9300
C10 C11 1.408(9)
C10 H10 0.9300
C11 C12 1.345(9)
C11 H11 0.9300
C12 O5 1.381(7)
C13 C14 1.360(9)
C13 O7 1.377(7)
C13 C18 1.399(9)
C14 C15 1.390(11)
C14 H14 0.9300
C15 C16 1.361(12)
C15 H15 0.9300
C16 C17 1.396(11)
C16 H16 0.9300
C17 C18 1.369(8)
C17 H17 0.9300
C18 O8 1.363(7)
C19 O6 1.369(6)
C19 C24 1.385(8)
C19 C20 1.394(8)
C20 C21 1.388(8)
C20 H20 0.9300
C21 C22 1.373(9)
C21 H21 0.9300
C22 C23 1.393(9)
C22 H22 0.9300
C23 C24 1.397(8)
C23 H23 0.9300
C24 O9 1.379(6)
C25 O11 1.351(8)
C25 C30 1.369(10)
C25 C26 1.379(9)
C26 C27 1.398(14)
C26 H26 0.9300
C27 C28 1.348(15)
C27 H27 0.9300
C28 C29 1.431(13)
C28 H28 0.9300
C29 C30 1.382(10)
C29 H29 0.9300
C30 O12 1.384(7)
C31 O1 1.380(7)
C31 C32 1.387(8)
C31 C36 1.396(8)
C32 C33 1.376(9)
C32 H32 0.9300
C33 C34 1.368(10)
C33 H33 0.9300
C34 C35 1.385(9)
C34 H34 0.9300
C35 C36 1.374(8)
C35 H35 0.9300
C36 O10 1.373(7)
C37 O13 1.419(9)
C37 C38 1.495(11)
C37 H37A 0.9700
C37 H37B 0.9700
C38 C39 1.478(10)
C38 H38A 0.9700
C38 H38B 0.9700
C39 C40 1.449(9)
C39 H39A 0.9700
C39 H39B 0.9700
C40 O13 1.457(7)
C40 H40A 0.9700
C40 H40B 0.9700
C41 O14 1.363(11)
C41 C42 1.40(3)
C41 H41A 0.9700
C41 H41B 0.9700
C42 C43 1.42(2)
C42 H42A 0.9700
C42 H42B 0.9700
C43 C44 1.357(17)
C43 H43A 0.9700
C43 H43B 0.9700
C44 O14 1.337(11)
C44 H44A 0.9700
C44 H44B 0.9700
C45 O15 1.312(13)
C45 C46 1.35(2)
C45 C48 1.97(3)
C45 H45A 0.9700
C45 H45B 0.9700
C46 C47 1.506(19)
C46 H46A 0.9700
C46 H46B 0.9700
C47 C48 1.380(19)
C47 H47A 0.9700
C47 H47B 0.9700
C48 O15 1.263(14)
C48 H48A 0.9700
C48 H48B 0.9700
O1 B1 1.507(8)
O2 B1 1.493(8)
O3 B1 1.420(8)
O4 B1 1.471(8)
O5 B2 1.484(8)
O6 B2 1.530(8)
O7 B2 1.452(8)
O8 B2 1.451(8)
O9 B3 1.487(8)
O10 B3 1.512(7)
O11 B3 1.449(8)
O12 B3 1.436(8)

loop_
_geom_torsion_atom_site_label_1
_geom_torsion_atom_site_label_2
_geom_torsion_atom_site_label_3
_geom_torsion_atom_site_label_4
_geom_torsion
C6 C1 C2 C3 0.8(9)
O4 C1 C2 C3 -178.9(6)
C1 C2 C3 C4 0.8(10)
C2 C3 C4 C5 -1.8(12)
C3 C4 C5 C6 1.1(11)
C2 C1 C6 C5 -1.6(10)
O4 C1 C6 C5 178.2(5)
C2 C1 C6 O3 179.4(5)
O4 C1 C6 O3 -0.9(7)
C4 C5 C6 C1 0.6(10)
C4 C5 C6 O3 179.5(6)
O2 C7 C8 C9 -179.7(6)
C12 C7 C8 C9 0.4(10)
C7 C8 C9 C10 0.4(11)
C8 C9 C10 C11 -0.7(13)
C9 C10 C11 C12 0.0(12)
C10 C11 C12 O5 -180.0(6)
C10 C11 C12 C7 0.9(10)
O2 C7 C12 C11 179.0(6)
C8 C7 C12 C11 -1.1(9)
O2 C7 C12 O5 -0.3(7)
C8 C7 C12 O5 179.6(5)
O7 C13 C14 C15 177.5(7)
C18 C13 C14 C15 -2.2(11)
C13 C14 C15 C16 1.3(13)
C14 C15 C16 C17 0.0(14)
C15 C16 C17 C18 -0.2(12)
C16 C17 C18 O8 -176.9(7)
C16 C17 C18 C13 -0.7(10)
C14 C13 C18 O8 178.8(6)
O7 C13 C18 O8 -1.0(7)
C14 C13 C18 C17 2.0(10)
O7 C13 C18 C17 -177.8(6)
O6 C19 C20 C21 -177.3(5)
C24 C19 C20 C21 1.4(8)
C19 C20 C21 C22 0.2(9)
C20 C21 C22 C23 -1.2(10)
C21 C22 C23 C24 0.6(9)
O6 C19 C24 O9 0.9(7)
C20 C19 C24 O9 -177.9(5)
O6 C19 C24 C23 176.8(5)
C20 C19 C24 C23 -2.0(8)
C22 C23 C24 O9 176.5(5)
C22 C23 C24 C19 1.0(8)
O11 C25 C26 C27 176.7(7)
C30 C25 C26 C27 -1.5(10)
C25 C26 C27 C28 -0.6(14)
C26 C27 C28 C29 2.1(17)
C27 C28 C29 C30 -1.3(14)
O11 C25 C30 C29 -176.2(6)
C26 C25 C30 C29 2.3(11)
O11 C25 C30 O12 1.1(8)
C26 C25 C30 O12 179.5(6)
C28 C29 C30 C25 -0.8(11)
C28 C29 C30 O12 -177.6(7)
O1 C31 C32 C33 177.5(6)
C36 C31 C32 C33 -0.8(10)
C31 C32 C33 C34 2.0(12)
C32 C33 C34 C35 -2.2(13)
C33 C34 C35 C36 1.1(12)
C34 C35 C36 O10 -178.8(7)
C34 C35 C36 C31 0.1(11)
O1 C31 C36 O10 0.4(8)
C32 C31 C36 O10 178.7(5)
O1 C31 C36 C35 -178.6(6)
C32 C31 C36 C35 -0.3(10)
O13 C37 C38 C39 -1.0(12)
C37 C38 C39 C40 15.1(11)
C38 C39 C40 O13 -23.7(10)
O14 C41 C42 C43 -21(2)
C41 C42 C43 C44 10(2)
C42 C43 C44 O14 5(2)
O15 C45 C46 C47 35(3)
C48 C45 C46 C47 21.1(18)
C45 C46 C47 C48 -31(3)
C46 C47 C48 O15 25(3)
C46 C47 C48 C45 21.3(18)
C46 C45 C48 O15 161(2)
O15 C45 C48 C47 175(2)
C46 C45 C48 C47 -24(2)
C32 C31 O1 B1 42.0(9)
C36 C31 O1 B1 -139.7(6)
C32 C31 O1 Nd1 -168.9(4)
C36 C31 O1 Nd1 9.4(7)
O2 Nd1 O1 C31 -157.9(4)
O6 Nd1 O1 C31 -112.1(7)
O9 Nd1 O1 C31 -10.0(4)
O5 Nd1 O1 C31 -158.2(4)
O10 Nd1 O1 C31 -10.2(4)
O15 Nd1 O1 C31 63.1(4)
O14 Nd1 O1 C31 130.1(4)
O13 Nd1 O1 C31 -85.2(4)
O2 Nd1 O1 B1 -3.2(3)
O6 Nd1 O1 B1 42.7(9)
O9 Nd1 O1 B1 144.8(3)
O5 Nd1 O1 B1 -3.4(4)
O10 Nd1 O1 B1 144.6(4)
O15 Nd1 O1 B1 -142.1(3)
O14 Nd1 O1 B1 -75.1(3)
O13 Nd1 O1 B1 69.5(3)
C8 C7 O2 B1 -4.0(9)
C12 C7 O2 B1 175.9(5)
C8 C7 O2 Nd1 -178.5(5)
C12 C7 O2 Nd1 1.4(7)
O6 Nd1 O2 C7 6.9(4)
O1 Nd1 O2 C7 178.9(4)
O9 Nd1 O2 C7 95.6(4)
O5 Nd1 O2 C7 -1.3(4)
O10 Nd1 O2 C7 148.0(4)
O15 Nd1 O2 C7 -121.5(4)
O14 Nd1 O2 C7 -81.5(4)
O13 Nd1 O2 C7 77.6(4)
O6 Nd1 O2 B1 -168.8(3)
O1 Nd1 O2 B1 3.2(3)
O9 Nd1 O2 B1 -80.1(4)
O5 Nd1 O2 B1 -177.0(4)
O10 Nd1 O2 B1 -27.7(4)
O15 Nd1 O2 B1 62.8(4)
O14 Nd1 O2 B1 102.8(4)
O13 Nd1 O2 B1 -98.1(3)
C1 C6 O3 B1 -2.1(7)
C5 C6 O3 B1 178.9(6)
C6 C1 O4 B1 3.3(6)
C2 C1 O4 B1 -176.9(6)
C11 C12 O5 B2 9.7(10)
C7 C12 O5 B2 -171.1(5)
C11 C12 O5 Nd1 179.8(5)
C7 C12 O5 Nd1 -1.0(7)
O2 Nd1 O5 C12 1.2(4)
O6 Nd1 O5 C12 -169.9(5)
O1 Nd1 O5 C12 1.4(5)
O9 Nd1 O5 C12 -147.5(4)
O10 Nd1 O5 C12 -86.3(5)
O15 Nd1 O5 C12 123.8(4)
O14 Nd1 O5 C12 81.1(4)
O13 Nd1 O5 C12 -81.3(4)
O2 Nd1 O5 B2 173.4(4)
O6 Nd1 O5 B2 2.3(3)
O1 Nd1 O5 B2 173.6(3)
O9 Nd1 O5 B2 24.7(4)
O10 Nd1 O5 B2 85.9(4)
O15 Nd1 O5 B2 -63.9(4)
O14 Nd1 O5 B2 -106.7(4)
O13 Nd1 O5 B2 90.9(4)
C24 C19 O6 B2 155.3(5)
C20 C19 O6 B2 -25.9(8)
C24 C19 O6 Nd1 -5.2(6)
C20 C19 O6 Nd1 173.5(4)
O2 Nd1 O6 C19 153.5(3)
O1 Nd1 O6 C19 111.9(7)
O9 Nd1 O6 C19 5.0(3)
O5 Nd1 O6 C19 162.7(4)
O10 Nd1 O6 C19 15.0(4)
O15 Nd1 O6 C19 -63.2(4)
O14 Nd1 O6 C19 -130.8(4)
O13 Nd1 O6 C19 84.7(4)
O2 Nd1 O6 B2 -11.4(4)
O1 Nd1 O6 B2 -53.0(8)
O9 Nd1 O6 B2 -159.9(4)
O5 Nd1 O6 B2 -2.3(3)
O10 Nd1 O6 B2 -149.9(3)
O15 Nd1 O6 B2 131.8(3)
O14 Nd1 O6 B2 64.2(3)
O13 Nd1 O6 B2 -80.3(3)
C14 C13 O7 B2 -176.5(7)
C18 C13 O7 B2 3.3(7)
C17 C18 O8 B2 174.7(7)
C13 C18 O8 B2 -1.8(7)
C19 C24 O9 B3 -164.6(5)
C23 C24 O9 B3 19.6(9)
C19 C24 O9 Nd1 3.7(6)
C23 C24 O9 Nd1 -172.1(4)
O2 Nd1 O9 C24 -107.7(4)
O6 Nd1 O9 C24 -4.5(3)
O1 Nd1 O9 C24 -173.8(3)
O5 Nd1 O9 C24 -24.6(4)
O10 Nd1 O9 C24 -173.6(4)
O15 Nd1 O9 C24 100.9(4)
O14 Nd1 O9 C24 68.4(4)
O13 Nd1 O9 C24 -89.7(4)
O2 Nd1 O9 B3 63.2(5)
O6 Nd1 O9 B3 166.4(4)
O1 Nd1 O9 B3 -2.9(4)
O5 Nd1 O9 B3 146.3(3)
O10 Nd1 O9 B3 -2.6(3)
O15 Nd1 O9 B3 -88.2(4)
O14 Nd1 O9 B3 -120.7(4)
O13 Nd1 O9 B3 81.2(4)
C35 C36 O10 B3 -0.4(11)
C31 C36 O10 B3 -179.3(5)
C35 C36 O10 Nd1 169.0(5)
C31 C36 O10 Nd1 -9.9(7)
O2 Nd1 O10 C36 38.2(5)
O6 Nd1 O10 C36 179.6(4)
O1 Nd1 O10 C36 10.5(4)
O9 Nd1 O10 C36 -169.3(5)
O5 Nd1 O10 C36 113.3(5)
O15 Nd1 O10 C36 -90.5(5)
O14 Nd1 O10 C36 -50.1(5)
O13 Nd1 O10 C36 108.3(4)
O2 Nd1 O10 B3 -149.9(3)
O6 Nd1 O10 B3 -8.6(4)
O1 Nd1 O10 B3 -177.7(4)
O9 Nd1 O10 B3 2.6(3)
O5 Nd1 O10 B3 -74.9(4)
O15 Nd1 O10 B3 81.4(4)
O14 Nd1 O10 B3 121.8(4)
O13 Nd1 O10 B3 -79.8(4)
C30 C25 O11 B3 2.2(7)
C26 C25 O11 B3 -176.1(6)
C25 C30 O12 B3 -3.9(7)
C29 C30 O12 B3 173.3(7)
C38 C37 O13 C40 -13.5(11)
C38 C37 O13 Nd1 -179.8(5)
C39 C40 O13 C37 23.1(9)
C39 C40 O13 Nd1 -170.4(5)
O2 Nd1 O13 C37 14.2(7)
O6 Nd1 O13 C37 136.8(7)
O1 Nd1 O13 C37 -38.7(7)
O9 Nd1 O13 C37 -157.2(7)
O5 Nd1 O13 C37 80.9(7)
O10 Nd1 O13 C37 -101.6(7)
O15 Nd1 O13 C37 -137.8(8)
O14 Nd1 O13 C37 50.6(8)
O2 Nd1 O13 C40 -149.8(5)
O6 Nd1 O13 C40 -27.1(5)
O1 Nd1 O13 C40 157.4(5)
O9 Nd1 O13 C40 38.8(5)
O5 Nd1 O13 C40 -83.0(5)
O10 Nd1 O13 C40 94.5(5)
O15 Nd1 O13 C40 58.3(7)
O14 Nd1 O13 C40 -113.3(5)
C43 C44 O14 C41 -17(2)
C43 C44 O14 Nd1 163.5(9)
C42 C41 O14 C44 22(2)
C42 C41 O14 Nd1 -158.2(10)
O2 Nd1 O14 C44 -59.8(14)
O6 Nd1 O14 C44 -177.7(14)
O1 Nd1 O14 C44 -6.5(14)
O9 Nd1 O14 C44 122.1(14)
O5 Nd1 O14 C44 -126.9(14)
O10 Nd1 O14 C44 45.0(14)
O15 Nd1 O14 C44 88.2(14)
O13 Nd1 O14 C44 -96.6(14)
O2 Nd1 O14 C41 120.9(14)
O6 Nd1 O14 C41 3.0(14)
O1 Nd1 O14 C41 174.2(14)
O9 Nd1 O14 C41 -57.2(14)
O5 Nd1 O14 C41 53.8(14)
O10 Nd1 O14 C41 -134.3(14)
O15 Nd1 O14 C41 -91.1(14)
O13 Nd1 O14 C41 84.1(14)
C47 C48 O15 C45 -5(2)
C47 C48 O15 Nd1 -178.2(14)
C45 C48 O15 Nd1 -173.0(17)
C46 C45 O15 C48 -22(2)
C46 C45 O15 Nd1 152.3(16)
C48 C45 O15 Nd1 173.8(15)
O2 Nd1 O15 C48 -55.3(14)
O6 Nd1 O15 C48 168.5(14)
O1 Nd1 O15 C48 -10.7(14)
O9 Nd1 O15 C48 107.4(14)
O5 Nd1 O15 C48 -142.8(14)
O10 Nd1 O15 C48 51.4(14)
O14 Nd1 O15 C48 -97.6(14)
O13 Nd1 O15 C48 87.7(14)
O2 Nd1 O15 C45 133.2(14)
O6 Nd1 O15 C45 -3.0(14)
O1 Nd1 O15 C45 177.8(14)
O9 Nd1 O15 C45 -64.1(14)
O5 Nd1 O15 C45 45.6(15)
O10 Nd1 O15 C45 -120.1(14)
O14 Nd1 O15 C45 90.9(14)
O13 Nd1 O15 C45 -83.8(15)
C6 O3 B1 O4 4.1(7)
C6 O3 B1 O2 131.0(5)
C6 O3 B1 O1 -121.5(6)
C1 O4 B1 O3 -4.5(6)
C1 O4 B1 O2 -132.8(5)
C1 O4 B1 O1 122.1(5)
C7 O2 B1 O3 -60.2(8)
Nd1 O2 B1 O3 115.0(5)
C7 O2 B1 O4 64.3(8)
Nd1 O2 B1 O4 -120.5(4)
C7 O2 B1 O1 -179.4(5)
Nd1 O2 B1 O1 -4.2(4)
C31 O1 B1 O3 37.5(8)
Nd1 O1 B1 O3 -115.8(5)
C31 O1 B1 O4 -85.9(6)
Nd1 O1 B1 O4 120.9(4)
C31 O1 B1 O2 157.4(5)
Nd1 O1 B1 O2 4.1(4)
C18 O8 B2 O7 3.8(7)
C18 O8 B2 O5 133.5(5)
C18 O8 B2 O6 -120.7(5)
C13 O7 B2 O8 -4.3(7)
C13 O7 B2 O5 -133.3(5)
C13 O7 B2 O6 119.0(5)
C12 O5 B2 O8 -75.8(8)
Nd1 O5 B2 O8 112.8(5)
C12 O5 B2 O7 49.9(8)
Nd1 O5 B2 O7 -121.5(5)
C12 O5 B2 O6 168.4(5)
Nd1 O5 B2 O6 -3.0(4)
C19 O6 B2 O8 81.7(7)
Nd1 O6 B2 O8 -115.3(4)
C19 O6 B2 O7 -39.6(8)
Nd1 O6 B2 O7 123.4(4)
C19 O6 B2 O5 -160.0(5)
Nd1 O6 B2 O5 3.0(4)
C30 O12 B3 O11 5.1(6)
C30 O12 B3 O9 132.1(5)
C30 O12 B3 O10 -119.5(5)
C25 O11 B3 O12 -4.6(6)
C25 O11 B3 O9 -133.8(5)
C25 O11 B3 O10 121.1(5)
C24 O9 B3 O12 -67.4(8)
Nd1 O9 B3 O12 122.9(4)
C24 O9 B3 O11 57.1(8)
Nd1 O9 B3 O11 -112.5(4)
C24 O9 B3 O10 173.1(5)
Nd1 O9 B3 O10 3.5(4)
C36 O10 B3 O12 45.9(8)
Nd1 O10 B3 O12 -124.8(4)
C36 O10 B3 O11 -76.3(8)
Nd1 O10 B3 O11 113.0(5)
C36 O10 B3 O9 167.3(5)
Nd1 O10 B3 O9 -3.4(4)
